data_4341298
loop_
_publ_author_name
'Wang, Lei'
'Yang, Weiting'
'Zhu, Wei'
'Guan, Xingang'
'Xie, Zhigang'
'Sun, Zhong-Ming'

_publ_section_title
;
 A nanosized {ag@ag12} &quot;molecular windmill&quot; templated by
 polyoxometalates anions.
;
_journal_issue 21
_journal_name_full 'Inorganic chemistry'
_journal_page_first 11584
_journal_page_last 11588
_journal_paper_doi 10.1021/ic501657p
_journal_volume 53
_journal_year 2014
_chemical_formula_sum 'C120 H144 Ag13 N72 O190 P4 W48'
_chemical_formula_weight 15986.06
_chemical_name_systematic
; 
 ? 
;
_space_group_IT_number 148
_symmetry_cell_setting trigonal
_symmetry_space_group_name_Hall '-R 3'
_symmetry_space_group_name_H-M 'R -3 :H'
_atom_sites_solution_hydrogens geom
_atom_sites_solution_primary direct
_atom_sites_solution_secondary difmap
_audit_creation_method SHELXL-97
_cell_angle_alpha 90.00
_cell_angle_beta 90.00
_cell_angle_gamma 120.00
_cell_formula_units_Z 3
_cell_length_a 21.6944(4)
_cell_length_b 21.6944(4)
_cell_length_c 51.068(2)
_cell_measurement_temperature 293(2)
_cell_measurement_theta_max 26.12
_cell_measurement_theta_min 1.20
_cell_volume 20814.9(10)
_computing_structure_refinement 'SHELXL-97 (Sheldrick, 1997)'
_computing_structure_solution 'SHELXS-97 (Sheldrick, 1990)'
_diffrn_ambient_temperature 293(2)
_diffrn_measured_fraction_theta_full 0.998
_diffrn_measured_fraction_theta_max 0.998
_diffrn_radiation_monochromator graphite
_diffrn_radiation_source 'fine-focus sealed tube'
_diffrn_radiation_type MoK\a
_diffrn_radiation_wavelength 0.71073
_diffrn_reflns_av_R_equivalents 0.0435
_diffrn_reflns_av_sigmaI/netI 0.0330
_diffrn_reflns_limit_h_max 19
_diffrn_reflns_limit_h_min -26
_diffrn_reflns_limit_k_max 26
_diffrn_reflns_limit_k_min -17
_diffrn_reflns_limit_l_max 62
_diffrn_reflns_limit_l_min -63
_diffrn_reflns_number 44199
_diffrn_reflns_theta_full 26.12
_diffrn_reflns_theta_max 26.12
_diffrn_reflns_theta_min 1.20
_exptl_absorpt_coefficient_mu 20.832
_exptl_absorpt_correction_T_max 0.7453
_exptl_absorpt_correction_T_min 0.5053
_exptl_absorpt_correction_type multi-scan
_exptl_absorpt_process_details 'SADABS; Bruker, 2000'
_exptl_crystal_colour yellow
_exptl_crystal_density_diffrn 3.826
_exptl_crystal_density_method 'not measured'
_exptl_crystal_description Block
_exptl_crystal_F_000 21333
_exptl_crystal_size_max 0.35
_exptl_crystal_size_mid 0.20
_exptl_crystal_size_min 0.20
_refine_diff_density_max 3.953
_refine_diff_density_min -2.303
_refine_diff_density_rms 0.232
_refine_ls_extinction_method none
_refine_ls_goodness_of_fit_ref 1.013
_refine_ls_hydrogen_treatment mixed
_refine_ls_matrix_type full
_refine_ls_number_parameters 672
_refine_ls_number_reflns 9199
_refine_ls_number_restraints 0
_refine_ls_restrained_S_all 1.013
_refine_ls_R_factor_all 0.0386
_refine_ls_R_factor_gt 0.0283
_refine_ls_shift/su_max 0.004
_refine_ls_shift/su_mean 0.000
_refine_ls_structure_factor_coef Fsqd
_refine_ls_weighting_details 'calc w=1/[\s^2^(Fo^2^)+(0.0724P)^2^+2.7302P] where P=(Fo^2^+2Fc^2^)/3'
_refine_ls_weighting_scheme calc
_refine_ls_wR_factor_gt 0.0922
_refine_ls_wR_factor_ref 0.1025
_reflns_number_gt 7813
_reflns_number_total 9199
_reflns_threshold_expression >2sigma(I)
_cod_data_source_file ic501657p_si_001.cif
_cod_data_source_block 1
_cod_depositor_comments
;
The following automatic conversions were performed:

'_symmetry_cell_setting' value 'Trigonal' changed to 'trigonal'
according to
/home/saulius/struct/COD-crude-data--automatic-downloads/rss-feeds/ACS/lib/dictionaries/cif_core.dic
dictionary named 'cif_core.dic' version 2.4.2 from 2011-04-26.

Automatic conversion script
Id: cif_fix_values 2827 2014-09-09 07:05:25Z andrius 

 Adding full bibliography for 4341298.cif.
;
_cod_original_sg_symbol_H-M R-3
_cod_database_code 4341298

loop_
_symmetry_equiv_pos_as_xyz
'x, y, z'
'-y, x-y, z'
'-x+y, -x, z'
'x+2/3, y+1/3, z+1/3'
'-y+2/3, x-y+1/3, z+1/3'
'-x+y+2/3, -x+1/3, z+1/3'
'x+1/3, y+2/3, z+2/3'
'-y+1/3, x-y+2/3, z+2/3'
'-x+y+1/3, -x+2/3, z+2/3'
'-x, -y, -z'
'y, -x+y, -z'
'x-y, x, -z'
'-x+2/3, -y+1/3, -z+1/3'
'y+2/3, -x+y+1/3, -z+1/3'
'x-y+2/3, x+1/3, -z+1/3'
'-x+1/3, -y+2/3, -z+2/3'
'y+1/3, -x+y+2/3, -z+2/3'
'x-y+1/3, x+2/3, -z+2/3'

loop_
_atom_site_label
_atom_site_type_symbol
_atom_site_fract_x
_atom_site_fract_y
_atom_site_fract_z
_atom_site_U_iso_or_equiv
_atom_site_adp_type
_atom_site_occupancy
_atom_site_symmetry_multiplicity
_atom_site_calc_flag
_atom_site_refinement_flags
W1 W 0.230030(19) 0.601072(19) -0.022155(8) 0.02040(10) Uani 1 1 d .
W2 W 0.190401(19) 0.488293(19) 0.036906(8) 0.02096(10) Uani 1 1 d .
W3 W 0.29301(2) 0.55456(2) 0.091809(8) 0.02338(10) Uani 1 1 d .
W4 W 0.36007(2) 0.517974(19) 0.037061(8) 0.02102(10) Uani 1 1 d .
W5 W 1.07308(2) 0.10231(2) 0.775631(8) 0.02160(10) Uani 1 1 d .
W6 W 1.04972(2) 0.182338(19) 0.835466(7) 0.02166(10) Uani 1 1 d .
W7 W 0.87160(2) 0.05660(2) 0.833278(7) 0.02074(10) Uani 1 1 d .
W8 W 0.96836(2) 0.07800(2) 0.889510(7) 0.02064(10) Uani 1 1 d .
Ag1 Ag 0.85296(4) 0.40173(4) 0.305999(17) 0.0354(2) Uani 1 1 d .
Ag2 Ag 0.6667 0.3333 0.3333 0.0399(5) Uani 1 6 d S
Ag3 Ag 0.95994(5) 0.59154(5) 0.334219(18) 0.0379(2) Uani 1 1 d .
P1 P 0.3333 0.6667 0.03595(7) 0.0128(7) Uani 1 3 d S
P2 P 1.0000 0.0000 0.83360(7) 0.0139(8) Uani 1 3 d S
O1 O 0.3333 0.6667 0.0065(2) 0.016(2) Uani 1 3 d S
O2 O 0.2821(3) 0.6956(3) -0.03522(12) 0.0243(14) Uani 1 1 d .
O3 O 0.1646(3) 0.5585(4) -0.04482(14) 0.0281(15) Uani 1 1 d .
O4 O 0.2081(3) 0.5264(3) 0.00271(13) 0.0220(14) Uani 1 1 d .
O5 O 0.1132(3) 0.4097(3) 0.03369(14) 0.0302(16) Uani 1 1 d .
O6 O 0.2593(3) 0.4598(3) 0.03201(14) 0.0244(14) Uani 1 1 d .
O7 O 0.2075(3) 0.4887(3) 0.07356(13) 0.0226(14) Uani 1 1 d .
O8 O 0.2547(3) 0.6166(3) 0.09556(13) 0.0239(14) Uani 1 1 d .
O9 O 0.2800(4) 0.5156(4) 0.12189(14) 0.0358(17) Uani 1 1 d .
O10 O 0.3383(3) 0.5113(3) 0.07343(13) 0.0234(14) Uani 1 1 d .
O11 O 0.3881(4) 0.4571(4) 0.03431(15) 0.0341(17) Uani 1 1 d .
O12 O 0.3672(3) 0.5529(3) 0.00268(13) 0.0240(14) Uani 1 1 d .
O13 O 0.4456(3) 0.6028(3) 0.04399(13) 0.0250(15) Uani 1 1 d .
O14 O 0.4096(3) 0.7157(3) 0.04620(12) 0.0180(13) Uani 1 1 d .
O15 O 1.0786(4) 0.0214(3) 0.76303(13) 0.0281(15) Uani 1 1 d .
O16 O 1.1198(4) 0.1637(4) 0.75263(14) 0.0318(16) Uani 1 1 d .
O17 O 1.0000 0.0000 0.8035(2) 0.027(3) Uani 1 3 d S
O18 O 1.0512(4) 0.1526(4) 0.80024(13) 0.0286(16) Uani 1 1 d .
O19 O 1.0844(4) 0.2716(4) 0.83288(14) 0.0334(17) Uani 1 1 d .
O20 O 1.1300(4) 0.1731(4) 0.84093(13) 0.0268(15) Uani 1 1 d .
O21 O 0.9503(4) 0.1506(4) 0.82876(14) 0.0295(16) Uani 1 1 d .
O22 O 1.0268(4) 0.1683(4) 0.87113(13) 0.0303(16) Uani 1 1 d .
O23 O 0.8844(4) 0.0329(4) 0.79926(13) 0.0284(15) Uani 1 1 d .
O24 O 0.8019(4) 0.0707(4) 0.83025(14) 0.0335(17) Uani 1 1 d .
O25 O 0.8911(3) 0.0733(4) 0.87037(13) 0.0273(15) Uani 1 1 d .
O26 O 0.9559(4) 0.1071(4) 0.91874(13) 0.0322(16) Uani 1 1 d .
O27 O 0.9240(4) -0.0202(4) 0.89351(14) 0.0297(16) Uani 1 1 d .
O28 O 0.9444(3) -0.0741(4) 0.84335(13) 0.0262(15) Uani 1 1 d .
N1 N 0.6165(7) -0.0970(7) 0.1706(3) 0.074(4) Uani 1 1 d .
N2 N 0.6180(4) -0.0319(5) 0.20336(18) 0.033(2) Uani 1 1 d .
N3 N 0.6666(5) 0.1955(4) 0.29615(17) 0.032(2) Uani 1 1 d .
N4 N 0.7094(5) 0.2576(5) 0.30875(16) 0.033(2) Uani 1 1 d .
N5 N 0.7737(4) 0.2852(4) 0.29967(17) 0.0290(19) Uani 1 1 d .
N6 N 0.7759(4) 0.2442(5) 0.28045(18) 0.031(2) Uani 1 1 d .
N7 N 1.2573(6) 0.3477(6) 0.44198(19) 0.042(2) Uani 1 1 d .
N8 N 1.1738(4) 0.3528(4) 0.42148(16) 0.0265(18) Uani 1 1 d .
N9 N 1.0357(4) 0.5154(4) 0.35764(18) 0.0293(19) Uani 1 1 d .
N10 N 0.9879(4) 0.5116(4) 0.34044(18) 0.0286(19) Uani 1 1 d .
N11 N 0.9545(4) 0.4481(4) 0.32933(17) 0.0277(18) Uani 1 1 d .
N12 N 0.9811(4) 0.4100(4) 0.33980(17) 0.0266(18) Uani 1 1 d .
C1 C 0.5475(7) -0.1235(7) 0.1794(3) 0.056(4) Uani 1 1 d .
H1B H 0.5071 -0.1632 0.1729 0.068 Uiso 1 1 calc R
C2 C 0.6587(7) -0.0414(7) 0.1858(3) 0.052(4) Uani 1 1 d .
H2A H 0.7080 -0.0139 0.1845 0.063 Uiso 1 1 calc R
C3 C 0.5492(6) -0.0823(6) 0.1985(2) 0.045(3) Uani 1 1 d .
H3A H 0.5097 -0.0868 0.2073 0.054 Uiso 1 1 calc R
C4 C 0.6420(6) 0.0231(5) 0.2224(2) 0.030(2) Uani 1 1 d .
C5 C 0.7043(5) 0.0874(5) 0.2184(2) 0.032(2) Uani 1 1 d .
H5A H 0.7313 0.0944 0.2034 0.038 Uiso 1 1 calc R
C6 C 0.7263(6) 0.1416(6) 0.2372(2) 0.035(2) Uani 1 1 d .
H6B H 0.7677 0.1849 0.2346 0.042 Uiso 1 1 calc R
C7 C 0.6866(5) 0.1306(5) 0.25975(19) 0.023(2) Uani 1 1 d .
C8 C 0.6234(6) 0.0650(5) 0.2631(2) 0.034(2) Uani 1 1 d .
H8A H 0.5954 0.0575 0.2779 0.040 Uiso 1 1 calc R
C9 C 0.6028(5) 0.0122(6) 0.2448(2) 0.031(2) Uani 1 1 d .
H9B H 0.5618 -0.0314 0.2476 0.037 Uiso 1 1 calc R
C10 C 0.7088(5) 0.1882(5) 0.27911(19) 0.026(2) Uani 1 1 d .
C11 C 1.1974(10) 0.2858(9) 0.4458(3) 0.070(5) Uani 1 1 d .
H11A H 1.1927 0.2485 0.4562 0.084 Uiso 1 1 calc R
C12 C 1.2417(6) 0.3875(7) 0.4274(2) 0.041(3) Uani 1 1 d .
H12A H 1.2740 0.4336 0.4221 0.049 Uiso 1 1 calc R
C13 C 1.1453(7) 0.2868(6) 0.4320(2) 0.047(3) Uani 1 1 d .
H13A H 1.0988 0.2496 0.4301 0.057 Uiso 1 1 calc R
C14 C 1.1376(5) 0.3784(5) 0.4050(2) 0.026(2) Uani 1 1 d .
C15 C 1.1166(6) 0.3508(6) 0.3809(2) 0.033(2) Uani 1 1 d .
H15A H 1.1244 0.3146 0.3751 0.039 Uiso 1 1 calc R
C16 C 1.0832(5) 0.3762(5) 0.3645(2) 0.029(2) Uani 1 1 d .
H16A H 1.0695 0.3577 0.3477 0.035 Uiso 1 1 calc R
C17 C 1.0702(5) 0.4293(5) 0.3732(2) 0.028(2) Uani 1 1 d .
C18 C 1.0927(6) 0.4586(6) 0.3978(2) 0.036(3) Uani 1 1 d .
H18A H 1.0853 0.4951 0.4036 0.043 Uiso 1 1 calc R
C19 C 1.1266(6) 0.4327(5) 0.4140(2) 0.030(2) Uani 1 1 d .
H19A H 1.1418 0.4517 0.4306 0.036 Uiso 1 1 calc R
C20 C 1.0305(5) 0.4517(5) 0.3568(2) 0.028(2) Uani 1 1 d .
O1W O 0.1004(10) 0.7692(10) 0.0716(4) 0.161(8) Uani 1 1 d .
O2W O 0.9293(10) 0.6558(8) 0.1224(3) 0.128(6) Uani 1 1 d .
O3W O 0.1260(7) 0.7940(6) 0.1241(3) 0.092(4) Uani 1 1 d .
O4W O 0.9566(7) 0.7111(6) 0.0729(2) 0.090(4) Uani 1 1 d .
O5W O 0.9946(5) 0.2628(5) 0.2966(2) 0.069(3) Uani 1 1 d .

loop_
_atom_site_aniso_label
_atom_site_aniso_U_11
_atom_site_aniso_U_22
_atom_site_aniso_U_33
_atom_site_aniso_U_23
_atom_site_aniso_U_13
_atom_site_aniso_U_12
W1 0.01696(19) 0.01994(19) 0.0226(2) -0.00218(14) -0.00248(14) 0.00797(15)
W2 0.01651(19) 0.01476(19) 0.0291(2) 0.00163(15) 0.00127(15) 0.00595(15)
W3 0.0245(2) 0.0203(2) 0.0244(2) 0.00443(15) 0.00272(15) 0.01040(17)
W4 0.01913(19) 0.01622(19) 0.0294(2) 0.00205(15) 0.00156(15) 0.01011(16)
W5 0.0245(2) 0.0236(2) 0.0169(2) 0.00430(14) 0.00233(15) 0.01215(16)
W6 0.0274(2) 0.01745(19) 0.0203(2) -0.00056(14) -0.00197(15) 0.01132(16)
W7 0.0214(2) 0.0248(2) 0.0197(2) -0.00212(15) -0.00195(14) 0.01441(16)
W8 0.0234(2) 0.0225(2) 0.0165(2) -0.00351(14) 0.00017(14) 0.01181(16)
Ag1 0.0304(4) 0.0359(5) 0.0400(5) -0.0013(4) -0.0067(4) 0.0165(4)
Ag2 0.0361(7) 0.0361(7) 0.0476(13) 0.000 0.000 0.0180(4)
Ag3 0.0412(5) 0.0358(5) 0.0501(5) 0.0060(4) -0.0004(4) 0.0293(4)
P1 0.0102(11) 0.0102(11) 0.018(2) 0.000 0.000 0.0051(5)
P2 0.0147(12) 0.0147(12) 0.0123(19) 0.000 0.000 0.0073(6)
O1 0.014(3) 0.014(3) 0.021(6) 0.000 0.000 0.0069(16)
O2 0.021(3) 0.027(4) 0.024(4) 0.005(3) 0.001(3) 0.010(3)
O3 0.023(4) 0.030(4) 0.029(4) -0.002(3) -0.003(3) 0.011(3)
O4 0.015(3) 0.018(3) 0.033(4) 0.000(3) 0.000(3) 0.007(3)
O5 0.022(4) 0.022(4) 0.043(4) 0.004(3) 0.001(3) 0.009(3)
O6 0.021(3) 0.017(3) 0.037(4) 0.000(3) 0.000(3) 0.010(3)
O7 0.017(3) 0.021(3) 0.025(4) 0.001(3) 0.003(3) 0.006(3)
O8 0.023(3) 0.016(3) 0.032(4) 0.005(3) 0.003(3) 0.009(3)
O9 0.037(4) 0.038(4) 0.030(4) 0.015(3) 0.006(3) 0.017(4)
O10 0.020(3) 0.017(3) 0.031(4) 0.007(3) 0.000(3) 0.007(3)
O11 0.033(4) 0.024(4) 0.050(5) 0.002(3) 0.003(3) 0.018(3)
O12 0.023(3) 0.016(3) 0.034(4) -0.001(3) 0.004(3) 0.011(3)
O13 0.021(3) 0.029(4) 0.027(4) 0.002(3) -0.003(3) 0.014(3)
O14 0.014(3) 0.014(3) 0.025(3) -0.003(2) -0.002(2) 0.006(3)
O15 0.028(4) 0.025(4) 0.030(4) 0.003(3) 0.001(3) 0.013(3)
O16 0.039(4) 0.031(4) 0.028(4) 0.004(3) 0.004(3) 0.020(3)
O17 0.028(4) 0.028(4) 0.024(6) 0.000 0.000 0.014(2)
O18 0.036(4) 0.042(4) 0.022(4) 0.002(3) 0.001(3) 0.030(4)
O19 0.039(4) 0.021(4) 0.040(4) -0.001(3) -0.004(3) 0.015(3)
O20 0.032(4) 0.030(4) 0.026(4) -0.004(3) 0.000(3) 0.022(3)
O21 0.026(4) 0.033(4) 0.027(4) 0.001(3) -0.005(3) 0.013(3)
O22 0.024(4) 0.033(4) 0.024(4) 0.001(3) -0.002(3) 0.007(3)
O23 0.034(4) 0.026(4) 0.025(4) 0.002(3) 0.002(3) 0.015(3)
O24 0.036(4) 0.041(4) 0.033(4) 0.006(3) 0.003(3) 0.026(4)
O25 0.022(3) 0.028(4) 0.025(4) -0.001(3) -0.003(3) 0.008(3)
O26 0.034(4) 0.045(4) 0.020(4) -0.008(3) 0.000(3) 0.022(4)
O27 0.029(4) 0.023(4) 0.038(4) -0.002(3) -0.004(3) 0.014(3)
O28 0.022(3) 0.029(4) 0.028(4) 0.002(3) 0.001(3) 0.013(3)
N1 0.063(8) 0.063(8) 0.080(10) -0.022(7) 0.003(7) 0.019(7)
N2 0.023(4) 0.030(5) 0.042(6) 0.000(4) 0.004(4) 0.011(4)
N3 0.033(5) 0.026(5) 0.029(5) 0.000(4) -0.004(4) 0.010(4)
N4 0.031(5) 0.040(5) 0.020(4) 0.003(4) 0.003(4) 0.012(4)
N5 0.027(5) 0.026(4) 0.026(5) 0.003(4) 0.000(4) 0.008(4)
N6 0.025(5) 0.030(5) 0.039(5) 0.004(4) 0.003(4) 0.015(4)
N7 0.051(6) 0.052(6) 0.032(5) -0.009(5) -0.012(5) 0.033(6)
N8 0.029(5) 0.023(4) 0.030(5) -0.002(3) -0.001(4) 0.014(4)
N9 0.031(5) 0.019(4) 0.039(5) 0.004(4) -0.004(4) 0.013(4)
N10 0.029(5) 0.010(4) 0.043(5) 0.003(3) -0.006(4) 0.007(3)
N11 0.029(5) 0.023(4) 0.033(5) 0.000(4) -0.004(4) 0.015(4)
N12 0.025(4) 0.019(4) 0.033(5) -0.007(3) -0.005(4) 0.010(4)
C1 0.047(8) 0.051(8) 0.056(9) -0.021(7) 0.003(6) 0.013(7)
C2 0.046(8) 0.045(7) 0.063(9) -0.031(7) -0.005(6) 0.022(6)
C3 0.030(6) 0.040(7) 0.050(8) -0.001(6) 0.005(5) 0.007(5)
C4 0.033(6) 0.027(5) 0.028(6) -0.004(4) 0.003(4) 0.014(5)
C5 0.030(6) 0.032(6) 0.032(6) 0.010(5) 0.015(5) 0.015(5)
C6 0.035(6) 0.029(6) 0.040(6) 0.004(5) 0.003(5) 0.016(5)
C7 0.015(4) 0.028(5) 0.026(5) 0.011(4) 0.009(4) 0.012(4)
C8 0.039(6) 0.027(6) 0.032(6) 0.004(5) 0.000(5) 0.015(5)
C9 0.027(5) 0.029(5) 0.026(5) 0.007(4) 0.008(4) 0.006(4)
C10 0.021(5) 0.032(5) 0.027(5) 0.003(4) -0.003(4) 0.015(4)
C11 0.119(15) 0.083(12) 0.043(8) -0.011(8) -0.023(9) 0.077(12)
C12 0.041(7) 0.050(7) 0.030(6) 0.001(5) -0.006(5) 0.023(6)
C13 0.062(8) 0.025(6) 0.047(8) 0.001(5) -0.009(6) 0.015(6)
C14 0.025(5) 0.013(4) 0.036(6) -0.001(4) -0.002(4) 0.007(4)
C15 0.029(6) 0.029(6) 0.040(6) 0.003(5) -0.005(5) 0.015(5)
C16 0.029(5) 0.023(5) 0.037(6) 0.000(4) 0.004(4) 0.015(4)
C17 0.016(5) 0.016(5) 0.047(7) -0.001(4) -0.003(4) 0.003(4)
C18 0.040(6) 0.029(6) 0.044(7) -0.019(5) -0.014(5) 0.021(5)
C19 0.035(6) 0.027(5) 0.030(6) -0.004(4) -0.005(4) 0.016(5)
C20 0.021(5) 0.019(5) 0.041(6) -0.001(4) 0.001(4) 0.009(4)
O1W 0.163(17) 0.161(17) 0.170(17) -0.070(14) 0.014(14) 0.089(14)
O2W 0.235(19) 0.142(13) 0.087(10) -0.007(9) 0.015(11) 0.153(14)
O3W 0.111(10) 0.076(8) 0.105(10) 0.013(7) 0.017(8) 0.059(8)
O4W 0.144(12) 0.086(8) 0.085(9) 0.000(7) -0.015(8) 0.090(9)
O5W 0.062(6) 0.062(6) 0.085(8) 0.010(6) 0.033(6) 0.033(5)

loop_
_atom_type_symbol
_atom_type_description
_atom_type_scat_dispersion_real
_atom_type_scat_dispersion_imag
_atom_type_scat_source
C C 0.0033 0.0016 'International Tables Vol C Tables 4.2.6.8 and 6.1.1.4'
H H 0.0000 0.0000 'International Tables Vol C Tables 4.2.6.8 and 6.1.1.4'
N N 0.0061 0.0033 'International Tables Vol C Tables 4.2.6.8 and 6.1.1.4'
O O 0.0106 0.0060 'International Tables Vol C Tables 4.2.6.8 and 6.1.1.4'
P P 0.1023 0.0942 'International Tables Vol C Tables 4.2.6.8 and 6.1.1.4'
Ag Ag -0.8971 1.1015 'International Tables Vol C Tables 4.2.6.8 and 6.1.1.4'
W W -0.8490 6.8722 'International Tables Vol C Tables 4.2.6.8 and 6.1.1.4'

loop_
_geom_angle_atom_site_label_1
_geom_angle_atom_site_label_2
_geom_angle_atom_site_label_3
_geom_angle
_geom_angle_site_symmetry_1
_geom_angle_site_symmetry_3
O3 W1 O2 103.4(3) . .
O3 W1 O2 102.5(3) . 2_665
O2 W1 O2 87.7(4) . 2_665
O3 W1 O12 102.3(3) . 3_565
O2 W1 O12 88.8(3) . 3_565
O2 W1 O12 155.1(3) 2_665 3_565
O3 W1 O4 101.8(3) . .
O2 W1 O4 154.8(3) . .
O2 W1 O4 88.0(3) 2_665 .
O12 W1 O4 84.7(3) 3_565 .
O3 W1 O1 173.8(3) . .
O2 W1 O1 72.9(2) . .
O2 W1 O1 72.7(2) 2_665 .
O12 W1 O1 82.7(2) 3_565 .
O4 W1 O1 82.2(2) . .
O5 W2 O4 103.5(3) . .
O5 W2 O6 101.7(3) . .
O4 W2 O6 90.0(3) . .
O5 W2 O7 101.0(3) . .
O4 W2 O7 155.4(3) . .
O6 W2 O7 87.0(3) . .
O5 W2 O13 102.5(3) . 3_565
O4 W2 O13 85.3(3) . 3_565
O6 W2 O13 155.8(3) . 3_565
O7 W2 O13 87.5(3) . 3_565
O5 W2 O14 170.9(3) . 3_565
O4 W2 O14 83.7(2) . 3_565
O6 W2 O14 72.5(2) . 3_565
O7 W2 O14 72.1(2) . 3_565
O13 W2 O14 83.4(2) 3_565 3_565
O9 W3 O8 102.6(3) . 2_665
O9 W3 O10 101.4(3) . .
O8 W3 O10 88.8(3) 2_665 .
O9 W3 O8 103.7(3) . .
O8 W3 O8 85.6(4) 2_665 .
O10 W3 O8 155.0(3) . .
O9 W3 O7 102.0(3) . .
O8 W3 O7 155.4(3) 2_665 .
O10 W3 O7 86.5(3) . .
O8 W3 O7 88.5(3) . .
O9 W3 O14 170.4(3) . 3_565
O8 W3 O14 83.8(2) 2_665 3_565
O10 W3 O14 71.3(2) . 3_565
O8 W3 O14 83.9(2) . 3_565
O7 W3 O14 71.8(2) . 3_565
O11 W4 O13 102.2(3) . .
O11 W4 O12 104.1(3) . .
O13 W4 O12 86.6(3) . .
O11 W4 O10 101.0(3) . .
O13 W4 O10 88.7(3) . .
O12 W4 O10 154.9(3) . .
O11 W4 O6 102.1(3) . .
O13 W4 O6 155.7(3) . .
O12 W4 O6 88.6(3) . .
O10 W4 O6 85.6(3) . .
O11 W4 O14 170.4(3) . 3_565
O13 W4 O14 83.7(2) . 3_565
O12 W4 O14 83.6(2) . 3_565
O10 W4 O14 71.4(2) . 3_565
O6 W4 O14 72.1(2) . 3_565
O16 W5 O18 103.6(3) . .
O16 W5 O15 103.9(3) . 2_645
O18 W5 O15 90.3(3) . 2_645
O16 W5 O15 101.6(3) . .
O18 W5 O15 154.5(3) . .
O15 W5 O15 87.7(4) 2_645 .
O16 W5 O23 100.8(3) . 3_765
O18 W5 O23 86.4(3) . 3_765
O15 W5 O23 155.1(3) 2_645 3_765
O15 W5 O23 84.9(3) . 3_765
O16 W5 O17 171.2(3) . .
O18 W5 O17 84.3(3) . .
O15 W5 O17 71.6(3) 2_645 .
O15 W5 O17 71.0(2) . .
O23 W5 O17 83.6(3) 3_765 .
O19 W6 O20 103.2(3) . .
O19 W6 O22 101.0(3) . .
O20 W6 O22 91.4(3) . .
O19 W6 O18 103.8(3) . .
O20 W6 O18 86.1(3) . .
O22 W6 O18 155.0(3) . .
O19 W6 O21 99.9(3) . .
O20 W6 O21 156.7(3) . .
O22 W6 O21 87.5(3) . .
O18 W6 O21 85.3(3) . .
O19 W6 O28 168.9(3) . 3_765
O20 W6 O28 85.8(3) . 3_765
O22 W6 O28 72.0(3) . 3_765
O18 W6 O28 82.9(3) . 3_765
O21 W6 O28 71.7(3) . 3_765
O24 W7 O23 103.5(3) . .
O24 W7 O21 101.4(3) . .
O23 W7 O21 90.3(3) . .
O24 W7 O20 103.2(3) . 2_645
O23 W7 O20 86.6(3) . 2_645
O21 W7 O20 155.2(3) . 2_645
O24 W7 O25 100.8(3) . .
O23 W7 O25 155.7(3) . .
O21 W7 O25 85.6(3) . .
O20 W7 O25 87.2(3) 2_645 .
O24 W7 O28 169.1(3) . 3_765
O23 W7 O28 85.0(3) . 3_765
O21 W7 O28 71.3(3) . 3_765
O20 W7 O28 83.9(3) 2_645 3_765
O25 W7 O28 71.0(3) . 3_765
O26 W8 O27 104.0(3) . .
O26 W8 O25 99.9(3) . .
O27 W8 O25 93.3(3) . .
O26 W8 O27 104.9(3) . 3_765
O27 W8 O27 85.1(4) . 3_765
O25 W8 O27 154.8(3) . 3_765
O26 W8 O22 101.1(3) . .
O27 W8 O22 154.6(3) . .
O25 W8 O22 85.4(3) . .
O27 W8 O22 85.5(3) 3_765 .
O26 W8 O28 167.6(3) . 3_765
O27 W8 O28 85.6(3) . 3_765
O25 W8 O28 71.4(3) . 3_765
O27 W8 O28 83.4(3) 3_765 3_765
O22 W8 O28 69.9(3) . 3_765
N11 Ag1 N5 127.1(3) . .
N11 Ag1 N3 119.5(3) . 2_655
N5 Ag1 N3 111.2(3) . 2_655
N4 Ag2 N4 98.3(2) 16_655 17
N4 Ag2 N4 179.998(2) 16_655 .
N4 Ag2 N4 81.7(2) 17 .
N4 Ag2 N4 98.3(2) 16_655 18_545
N4 Ag2 N4 98.3(2) 17 18_545
N4 Ag2 N4 81.7(2) . 18_545
N4 Ag2 N4 81.7(2) 16_655 2_655
N4 Ag2 N4 179.996(1) 17 2_655
N4 Ag2 N4 98.3(2) . 2_655
N4 Ag2 N4 81.7(2) 18_545 2_655
N4 Ag2 N4 81.7(2) 16_655 3_665
N4 Ag2 N4 81.7(2) 17 3_665
N4 Ag2 N4 98.3(2) . 3_665
N4 Ag2 N4 179.996(1) 18_545 3_665
N4 Ag2 N4 98.3(2) 2_655 3_665
N10 Ag3 N12 164.8(3) . 18_545
O1 P1 O14 109.8(3) . 2_665
O1 P1 O14 109.8(3) . .
O14 P1 O14 109.1(3) 2_665 .
O1 P1 O14 109.8(3) . 3_565
O14 P1 O14 109.1(3) 2_665 3_565
O14 P1 O14 109.1(3) . 3_565
O28 P2 O28 110.0(3) 2_645 .
O28 P2 O28 110.0(3) 2_645 3_765
O28 P2 O28 110.0(3) . 3_765
O28 P2 O17 108.9(3) 2_645 .
O28 P2 O17 108.9(3) . .
O28 P2 O17 108.9(3) 3_765 .
P1 O1 W1 126.7(2) . .
P1 O1 W1 126.7(2) . 3_565
W1 O1 W1 87.9(3) . 3_565
P1 O1 W1 126.7(2) . 2_665
W1 O1 W1 87.9(3) . 2_665
W1 O1 W1 87.9(3) 3_565 2_665
W1 O2 W1 126.3(3) . 3_565
W2 O4 W1 153.0(4) . .
W2 O6 W4 126.3(3) . .
W2 O7 W3 126.3(3) . .
W3 O8 W3 151.5(4) 3_565 .
W4 O10 W3 127.6(3) . .
W4 O12 W1 152.0(4) . 2_665
W4 O13 W2 150.9(4) . 2_665
P1 O14 W2 125.4(3) . 2_665
P1 O14 W3 126.1(4) . 2_665
W2 O14 W3 89.62(19) 2_665 2_665
P1 O14 W4 125.3(3) . 2_665
W2 O14 W4 89.16(19) 2_665 2_665
W3 O14 W4 89.69(19) 2_665 2_665
W5 O15 W5 127.9(4) 3_765 .
P2 O17 W5 125.7(2) . 2_645
P2 O17 W5 125.7(2) . 3_765
W5 O17 W5 89.4(3) 2_645 3_765
P2 O17 W5 125.7(2) . .
W5 O17 W5 89.4(3) 2_645 .
W5 O17 W5 89.4(3) 3_765 .
W5 O18 W6 151.2(4) . .
W6 O20 W7 150.7(4) . 3_765
W7 O21 W6 126.9(4) . .
W6 O22 W8 127.9(4) . .
W7 O23 W5 149.8(4) . 2_645
W8 O25 W7 128.2(4) . .
W8 O27 W8 151.5(4) . 2_645
P2 O28 W6 126.1(4) . 2_645
P2 O28 W7 125.3(4) . 2_645
W6 O28 W7 90.0(2) 2_645 2_645
P2 O28 W8 124.7(4) . 2_645
W6 O28 W8 90.0(2) 2_645 2_645
W7 O28 W8 89.4(2) 2_645 2_645
C2 N1 C1 107.3(12) . .
C2 N2 C3 107.2(10) . .
C2 N2 C4 126.3(9) . .
C3 N2 C4 126.4(9) . .
C10 N3 N4 105.0(8) . .
C10 N3 Ag1 140.3(7) . 3_665
N4 N3 Ag1 113.9(6) . 3_665
N5 N4 N3 109.4(8) . .
N5 N4 Ag2 121.7(7) . .
N3 N4 Ag2 125.4(6) . .
N4 N5 N6 110.0(8) . .
N4 N5 Ag1 120.4(7) . .
N6 N5 Ag1 125.9(6) . .
N5 N6 C10 104.6(8) . .
C12 N7 C11 107.8(11) . .
C12 N8 C13 107.7(10) . .
C12 N8 C14 126.0(9) . .
C13 N8 C14 126.2(9) . .
N10 N9 C20 104.9(8) . .
N11 N10 N9 110.7(7) . .
N11 N10 Ag3 123.6(6) . .
N9 N10 Ag3 125.4(6) . .
N10 N11 N12 107.0(8) . .
N10 N11 Ag1 126.7(6) . .
N12 N11 Ag1 124.4(6) . .
C20 N12 N11 107.1(8) . .
C20 N12 Ag3 134.3(7) . 17
N11 N12 Ag3 117.0(6) . 17
C3 C1 N1 107.6(12) . .
N1 C2 N2 108.5(12) . .
C1 C3 N2 109.3(11) . .
C9 C4 C5 120.3(10) . .
C9 C4 N2 119.4(9) . .
C5 C4 N2 120.3(9) . .
C4 C5 C6 119.4(10) . .
C7 C6 C5 120.2(10) . .
C6 C7 C8 118.9(10) . .
C6 C7 C10 120.1(9) . .
C8 C7 C10 121.0(9) . .
C9 C8 C7 120.5(10) . .
C8 C9 C4 120.7(10) . .
N3 C10 N6 110.9(9) . .
N3 C10 C7 126.0(9) . .
N6 C10 C7 122.9(9) . .
N7 C11 C13 108.1(13) . .
N7 C12 N8 109.8(11) . .
C11 C13 N8 106.4(13) . .
C15 C14 C19 121.0(10) . .
C15 C14 N8 119.5(9) . .
C19 C14 N8 119.5(9) . .
C14 C15 C16 120.2(10) . .
C17 C16 C15 120.0(10) . .
C16 C17 C18 120.0(10) . .
C16 C17 C20 119.8(10) . .
C18 C17 C20 120.2(9) . .
C17 C18 C19 119.2(9) . .
C14 C19 C18 119.6(10) . .
N12 C20 N9 110.3(9) . .
N12 C20 C17 124.4(9) . .
N9 C20 C17 125.2(9) . .

loop_
_geom_bond_atom_site_label_1
_geom_bond_atom_site_label_2
_geom_bond_distance
_geom_bond_site_symmetry_2
W1 O3 1.702(7) .
W1 O2 1.900(6) .
W1 O2 1.913(6) 2_665
W1 O12 1.916(6) 3_565
W1 O4 1.921(6) .
W1 O1 2.450(6) .
W2 O5 1.698(7) .
W2 O4 1.888(7) .
W2 O6 1.898(6) .
W2 O7 1.907(6) .
W2 O13 1.934(6) 3_565
W2 O14 2.423(6) 3_565
W3 O9 1.707(7) .
W3 O8 1.900(6) 2_665
W3 O10 1.911(7) .
W3 O8 1.913(6) .
W3 O7 1.924(6) .
W3 O14 2.427(6) 3_565
W4 O11 1.713(7) .
W4 O13 1.881(6) .
W4 O12 1.888(7) .
W4 O10 1.904(7) .
W4 O6 1.918(6) .
W4 O14 2.428(6) 3_565
W5 O16 1.683(7) .
W5 O18 1.874(7) .
W5 O15 1.889(7) 2_645
W5 O15 1.929(7) .
W5 O23 1.935(7) 3_765
W5 O17 2.438(7) .
W6 O19 1.696(7) .
W6 O20 1.870(6) .
W6 O22 1.872(7) .
W6 O18 1.917(7) .
W6 O21 1.939(7) .
W6 O28 2.416(6) 3_765
W7 O24 1.693(7) .
W7 O23 1.872(7) .
W7 O21 1.909(7) .
W7 O20 1.918(6) 2_645
W7 O25 1.935(7) .
W7 O28 2.449(7) 3_765
W8 O26 1.694(7) .
W8 O27 1.859(7) .
W8 O25 1.899(7) .
W8 O27 1.930(7) 3_765
W8 O22 1.961(7) .
W8 O28 2.452(7) 3_765
Ag1 N11 2.251(8) .
Ag1 N5 2.259(8) .
Ag1 N3 2.282(9) 2_655
Ag2 N4 2.579(9) 16_655
Ag2 N4 2.579(9) 17
Ag2 N4 2.579(9) .
Ag2 N4 2.579(9) 18_545
Ag2 N4 2.579(9) 2_655
Ag2 N4 2.579(9) 3_665
Ag3 N10 2.128(8) .
Ag3 N12 2.133(8) 18_545
P1 O1 1.503(11) .
P1 O14 1.544(6) 2_665
P1 O14 1.544(6) .
P1 O14 1.544(6) 3_565
P2 O28 1.533(7) 2_645
P2 O28 1.533(7) .
P2 O28 1.533(7) 3_765
P2 O17 1.537(12) .
O1 W1 2.450(6) 3_565
O1 W1 2.450(6) 2_665
O2 W1 1.913(6) 3_565
O8 W3 1.900(6) 3_565
O12 W1 1.916(6) 2_665
O13 W2 1.934(6) 2_665
O14 W2 2.423(6) 2_665
O14 W3 2.427(6) 2_665
O14 W4 2.428(6) 2_665
O15 W5 1.889(7) 3_765
O17 W5 2.438(7) 2_645
O17 W5 2.438(7) 3_765
O20 W7 1.918(6) 3_765
O23 W5 1.935(7) 2_645
O27 W8 1.930(7) 2_645
O28 W6 2.416(6) 2_645
O28 W7 2.449(7) 2_645
O28 W8 2.452(7) 2_645
N1 C2 1.339(17) .
N1 C1 1.383(18) .
N2 C2 1.344(15) .
N2 C3 1.361(14) .
N2 C4 1.423(13) .
N3 C10 1.328(13) .
N3 N4 1.357(12) .
N3 Ag1 2.282(9) 3_665
N4 N5 1.298(12) .
N5 N6 1.342(12) .
N6 C10 1.354(13) .
N7 C12 1.305(15) .
N7 C11 1.34(2) .
N8 C12 1.311(14) .
N8 C13 1.355(14) .
N8 C14 1.439(12) .
N9 N10 1.330(11) .
N9 C20 1.331(12) .
N10 N11 1.321(11) .
N11 N12 1.334(11) .
N12 C20 1.324(13) .
N12 Ag3 2.133(8) 17
C1 C3 1.309(17) .
C4 C9 1.373(14) .
C4 C5 1.389(14) .
C5 C6 1.405(15) .
C6 C7 1.385(14) .
C7 C8 1.409(14) .
C7 C10 1.473(14) .
C8 C9 1.368(15) .
C11 C13 1.342(19) .
C14 C15 1.348(14) .
C14 C19 1.390(14) .
C15 C16 1.388(14) .
C16 C17 1.388(14) .
C17 C18 1.386(15) .
C17 C20 1.444(14) .
C18 C19 1.397(15) .
